data_7124413
loop_
_publ_author_name
'Aguilar-Granda, Andr\'es'
'Colin-Molina, Abraham'
'Jellen, Marcus'
'Nu\~nez-Pineda, Alejandra'
'Cifuentes Quintal, Miguel Eduardo'
'Toscano, Rub\'en A.'
'Merino, Gabriel'
'Rodr\'iguez-Molina, Braulio'

_publ_section_title
;
 Triggering the Dynamics of a Carbazole-p-[phenylene-diethynyl]-xylene
 Rotor through a Mechanically Induced Phase Transition
;
_journal_name_full 'Chemical Communications'
_journal_paper_doi 10.1039/C9CC05672F
_journal_year 2019
_chemical_formula_moiety C28H21N
_chemical_formula_sum 'C28 H21 N'
_chemical_formula_weight 371.46
_space_group_crystal_system triclinic
_space_group_IT_number 2
_space_group_name_Hall '-P 1'
_space_group_name_H-M_alt 'P -1'
_symmetry_space_group_name_Hall '-P 1'
_symmetry_space_group_name_H-M 'P -1'
_atom_sites_solution_hydrogens geom
_audit_creation_method SHELXL-2016/6
_audit_update_record
;
2019-07-13 deposited with the CCDC.    2019-10-30 downloaded from the CCDC.
;
_cell_angle_alpha 115.448(2)
_cell_angle_beta 90.572(2)
_cell_angle_gamma 97.252(2)
_cell_formula_units_Z 2
_cell_length_a 5.5357(5)
_cell_length_b 13.9222(14)
_cell_length_c 15.0956(15)
_cell_measurement_reflns_used 2748
_cell_measurement_temperature 298(2)
_cell_measurement_theta_max 0.995
_cell_measurement_theta_min 0.984
_cell_volume 1039.44(18)
_computing_structure_refinement 'SHELXL-2016/6 (Sheldrick, 2016)'
_diffrn_ambient_temperature 298(2)
_diffrn_measured_fraction_theta_full 0.997
_diffrn_measured_fraction_theta_max 0.997
_diffrn_measurement_device_type 'Bruker APEX2 CCD area detector'
_diffrn_radiation_type MoK\a
_diffrn_radiation_wavelength 0.71073
_diffrn_reflns_av_R_equivalents 0.0554
_diffrn_reflns_av_unetI/netI 0.0555
_diffrn_reflns_Laue_measured_fraction_full 0.997
_diffrn_reflns_Laue_measured_fraction_max 0.997
_diffrn_reflns_limit_h_max 7
_diffrn_reflns_limit_h_min -7
_diffrn_reflns_limit_k_max 19
_diffrn_reflns_limit_k_min -19
_diffrn_reflns_limit_l_max 20
_diffrn_reflns_limit_l_min -20
_diffrn_reflns_number 20975
_diffrn_reflns_point_group_measured_fraction_full 0.997
_diffrn_reflns_point_group_measured_fraction_max 0.997
_diffrn_reflns_theta_full 25.242
_diffrn_reflns_theta_max 29.122
_diffrn_reflns_theta_min 1.637
_exptl_absorpt_coefficient_mu 0.068
_exptl_crystal_colour yellow
_exptl_crystal_density_diffrn 1.187
_exptl_crystal_description prism
_exptl_crystal_F_000 392
_exptl_crystal_recrystallization_method 'Re-crystallisation from solvent: p-xylene'
_exptl_crystal_size_max 0.433
_exptl_crystal_size_mid 0.197
_exptl_crystal_size_min 0.080
_refine_diff_density_max 0.152
_refine_diff_density_min -0.113
_refine_diff_density_rms 0.029
_refine_ls_extinction_coef 0.015(3)
_refine_ls_extinction_expression Fc^*^=kFc[1+0.001xFc^2^\l^3^/sin(2\q)]^-1/4^
_refine_ls_extinction_method 'SHELXL-2016/6 (Sheldrick 2016)'
_refine_ls_goodness_of_fit_ref 1.010
_refine_ls_hydrogen_treatment constr
_refine_ls_matrix_type full
_refine_ls_number_parameters 265
_refine_ls_number_reflns 5594
_refine_ls_number_restraints 0
_refine_ls_restrained_S_all 1.010
_refine_ls_R_factor_all 0.1280
_refine_ls_R_factor_gt 0.0551
_refine_ls_shift/su_max 0.000
_refine_ls_shift/su_mean 0.000
_refine_ls_structure_factor_coef Fsqd
_refine_ls_weighting_details 'w=1/[\s^2^(Fo^2^)+(0.0461P)^2^+0.1358P] where P=(Fo^2^+2Fc^2^)/3'
_refine_ls_weighting_scheme calc
_refine_ls_wR_factor_gt 0.1104
_refine_ls_wR_factor_ref 0.1437
_reflns_Friedel_coverage 0.000
_reflns_number_gt 2748
_reflns_number_total 5594
_reflns_threshold_expression 'I > 2\s(I)'
_cod_data_source_file c9cc05672f5.cif
_cod_data_source_block 2-p_Xylene
_cod_database_code 7124413
_shelx_shelxl_version_number 2016/6
_shelx_space_group_comment
;
The symmetry employed for this shelxl refinement is uniquely defined
by the following loop, which should always be used as a source of
symmetry information in preference to the above space-group names.
They are only intended as comments.
;
_shelx_estimated_absorpt_t_min 0.971
_shelx_estimated_absorpt_t_max 0.995

loop_
_space_group_symop_operation_xyz
'x, y, z'
'-x, -y, -z'

loop_
_atom_site_label
_atom_site_type_symbol
_atom_site_fract_x
_atom_site_fract_y
_atom_site_fract_z
_atom_site_U_iso_or_equiv
_atom_site_adp_type
_atom_site_occupancy
_atom_site_site_symmetry_order
_atom_site_calc_flag
_atom_site_refinement_flags_posn
_atom_site_refinement_flags_adp
C1 C 0.4701(3) 0.37331(15) -0.12377(13) 0.0582(5) Uani 1 1 d . .
H1 H 0.370961 0.417189 -0.079280 0.070 Uiso 1 1 calc R U
C2 C 0.6314(4) 0.41239(17) -0.17355(14) 0.0686(6) Uani 1 1 d . .
H2 H 0.640395 0.483852 -0.162502 0.082 Uiso 1 1 calc R U
C3 C 0.7805(4) 0.3477(2) -0.23964(15) 0.0745(6) Uani 1 1 d . .
H3 H 0.888671 0.376516 -0.271690 0.089 Uiso 1 1 calc R U
C4 C 0.7705(4) 0.24192(19) -0.25829(13) 0.0687(6) Uani 1 1 d . .
H4 H 0.870106 0.198784 -0.303165 0.082 Uiso 1 1 calc R U
C5 C 0.6467(5) -0.00150(19) -0.25921(16) 0.0820(7) Uani 1 1 d . .
H5 H 0.764638 -0.007849 -0.304091 0.098 Uiso 1 1 calc R U
C6 C 0.5566(5) -0.0877(2) -0.24289(19) 0.0991(8) Uani 1 1 d . .
H6 H 0.614787 -0.152850 -0.276493 0.119 Uiso 1 1 calc R U
C7 C 0.3793(5) -0.07972(19) -0.1769(2) 0.0960(8) Uani 1 1 d . .
H7 H 0.318561 -0.140058 -0.167921 0.115 Uiso 1 1 calc R U
C8 C 0.2907(4) 0.01614(17) -0.12407(17) 0.0818(7) Uani 1 1 d . .
H8 H 0.172555 0.021523 -0.079437 0.098 Uiso 1 1 calc R U
N9 N 0.3244(3) 0.20829(12) -0.09945(10) 0.0552(4) Uani 1 1 d . .
C10 C 0.4608(3) 0.26650(14) -0.14233(11) 0.0497(4) Uani 1 1 d . .
C11 C 0.6097(3) 0.19953(15) -0.20941(12) 0.0548(5) Uani 1 1 d . .
C12 C 0.5609(3) 0.09624(16) -0.20815(13) 0.0592(5) Uani 1 1 d . .
C13 C 0.3851(4) 0.10381(15) -0.14037(13) 0.0595(5) Uani 1 1 d . .
C14 C 0.1956(3) 0.25383(14) -0.01340(12) 0.0505(4) Uani 1 1 d . .
C15 C 0.2560(4) 0.23781(17) 0.06819(14) 0.0652(5) Uani 1 1 d . .
H15 H 0.379168 0.197405 0.066132 0.078 Uiso 1 1 calc R U
C16 C 0.1338(4) 0.28159(17) 0.15203(14) 0.0659(5) Uani 1 1 d . .
H16 H 0.176025 0.270726 0.206474 0.079 Uiso 1 1 calc R U
C17 C -0.0517(3) 0.34184(14) 0.15674(13) 0.0532(5) Uani 1 1 d . .
C18 C -0.1082(3) 0.35809(14) 0.07483(12) 0.0544(5) Uani 1 1 d . .
H18 H -0.230407 0.398952 0.076781 0.065 Uiso 1 1 calc R U
C19 C 0.0142(3) 0.31449(14) -0.00931(12) 0.0529(4) Uani 1 1 d . .
H19 H -0.025809 0.326102 -0.063552 0.064 Uiso 1 1 calc R U
C20 C -0.1793(3) 0.38548(15) 0.24535(13) 0.0568(5) Uani 1 1 d . .
C21 C -0.2797(3) 0.41807(14) 0.31883(13) 0.0564(5) Uani 1 1 d . .
C22 C -0.3938(3) 0.45815(13) 0.41073(12) 0.0500(4) Uani 1 1 d . .
C23 C -0.3329(3) 0.42573(13) 0.48324(13) 0.0502(4) Uani 1 1 d . .
C24 C -0.5583(3) 0.53083(14) 0.42866(12) 0.0536(5) Uani 1 1 d . .
H24 H -0.596745 0.551066 0.379582 0.064 Uiso 1 1 calc R U
C25 C -0.1553(4) 0.34769(16) 0.46645(15) 0.0691(6) Uani 1 1 d . .
H25A H -0.217072 0.280460 0.411957 0.104 Uiso 1 1 calc R U
H25B H -0.134084 0.336626 0.524422 0.104 Uiso 1 1 calc R U
H25C H -0.001131 0.376027 0.452240 0.104 Uiso 1 1 calc R U
C31 C 0.1433(3) 0.09779(16) 0.51761(14) 0.0605(5) Uani 1 1 d . .
C32 C -0.0743(4) 0.06419(17) 0.46092(15) 0.0678(5) Uani 1 1 d . .
H32 H -0.127062 0.106992 0.433512 0.081 Uiso 1 1 calc R U
C33 C -0.2154(4) -0.03164(17) 0.44410(14) 0.0672(5) Uani 1 1 d . .
H33 H -0.362356 -0.051988 0.406045 0.081 Uiso 1 1 calc R U
C34 C 0.2975(4) 0.20272(19) 0.5367(2) 0.0959(8) Uani 1 1 d . .
H34A H 0.467070 0.195091 0.539185 0.144 Uiso 1 1 calc R U
H34B H 0.261087 0.257627 0.598286 0.144 Uiso 1 1 calc R U
H34C H 0.262750 0.222387 0.484738 0.144 Uiso 1 1 calc R U

loop_
_atom_site_aniso_label
_atom_site_aniso_U_11
_atom_site_aniso_U_22
_atom_site_aniso_U_33
_atom_site_aniso_U_23
_atom_site_aniso_U_13
_atom_site_aniso_U_12
C1 0.0594(12) 0.0594(12) 0.0530(11) 0.0226(9) 0.0086(9) 0.0044(9)
C2 0.0755(14) 0.0710(14) 0.0609(12) 0.0340(11) 0.0058(11) -0.0042(11)
C3 0.0733(14) 0.0966(18) 0.0562(12) 0.0406(12) 0.0105(11) -0.0071(13)
C4 0.0685(13) 0.0914(16) 0.0414(10) 0.0243(11) 0.0149(9) 0.0105(12)
C5 0.0960(18) 0.0783(16) 0.0638(13) 0.0180(12) 0.0137(12) 0.0329(14)
C6 0.125(2) 0.0735(17) 0.0927(19) 0.0234(15) 0.0106(17) 0.0398(17)
C7 0.120(2) 0.0578(15) 0.108(2) 0.0352(14) -0.0001(17) 0.0124(14)
C8 0.0928(17) 0.0635(14) 0.0924(16) 0.0374(13) 0.0157(13) 0.0086(13)
N9 0.0593(9) 0.0523(9) 0.0536(9) 0.0220(7) 0.0181(7) 0.0086(7)
C10 0.0502(10) 0.0554(11) 0.0398(9) 0.0187(8) 0.0050(8) 0.0018(8)
C11 0.0563(11) 0.0647(12) 0.0360(9) 0.0154(8) 0.0041(8) 0.0071(9)
C12 0.0637(12) 0.0618(12) 0.0452(10) 0.0149(9) 0.0061(9) 0.0154(10)
C13 0.0648(12) 0.0525(11) 0.0586(11) 0.0218(9) 0.0062(9) 0.0081(9)
C14 0.0485(10) 0.0549(11) 0.0489(10) 0.0239(9) 0.0110(8) 0.0040(8)
C15 0.0605(12) 0.0839(14) 0.0696(13) 0.0471(12) 0.0179(10) 0.0228(11)
C16 0.0674(13) 0.0894(15) 0.0578(12) 0.0459(11) 0.0130(10) 0.0176(11)
C17 0.0528(11) 0.0582(11) 0.0476(10) 0.0234(9) 0.0109(8) 0.0021(9)
C18 0.0489(11) 0.0635(12) 0.0517(10) 0.0252(9) 0.0074(8) 0.0105(9)
C19 0.0507(11) 0.0648(12) 0.0445(10) 0.0254(9) 0.0039(8) 0.0062(9)
C20 0.0582(12) 0.0608(12) 0.0513(11) 0.0259(9) 0.0099(9) 0.0018(9)
C21 0.0621(12) 0.0579(11) 0.0491(10) 0.0246(9) 0.0091(9) 0.0027(9)
C22 0.0578(11) 0.0472(10) 0.0432(9) 0.0196(8) 0.0085(8) 0.0007(8)
C23 0.0548(11) 0.0445(10) 0.0508(10) 0.0213(8) 0.0061(8) 0.0028(8)
C24 0.0659(12) 0.0534(11) 0.0458(10) 0.0272(9) 0.0048(9) 0.0029(9)
C25 0.0737(14) 0.0659(13) 0.0726(13) 0.0328(11) 0.0121(11) 0.0164(11)
C31 0.0510(11) 0.0614(12) 0.0650(12) 0.0225(10) 0.0129(9) 0.0118(10)
C32 0.0631(13) 0.0746(14) 0.0751(14) 0.0388(12) 0.0060(11) 0.0192(11)
C33 0.0531(12) 0.0762(14) 0.0672(13) 0.0263(11) -0.0032(10) 0.0095(11)
C34 0.0776(16) 0.0820(17) 0.126(2) 0.0465(15) 0.0055(15) 0.0003(13)

loop_
_atom_type_symbol
_atom_type_description
_atom_type_scat_dispersion_real
_atom_type_scat_dispersion_imag
_atom_type_scat_source
C C 0.0033 0.0016 'International Tables Vol C Tables 4.2.6.8 and 6.1.1.4'
H H 0.0000 0.0000 'International Tables Vol C Tables 4.2.6.8 and 6.1.1.4'
N N 0.0061 0.0033 'International Tables Vol C Tables 4.2.6.8 and 6.1.1.4'

loop_
_geom_angle_atom_site_label_1
_geom_angle_atom_site_label_2
_geom_angle_atom_site_label_3
_geom_angle
_geom_angle_site_symmetry_1
C2 C1 C10 117.67(18) .
C2 C1 H1 121.2 .
C10 C1 H1 121.2 .
C1 C2 C3 121.6(2) .
C1 C2 H2 119.2 .
C3 C2 H2 119.2 .
C4 C3 C2 120.75(18) .
C4 C3 H3 119.6 .
C2 C3 H3 119.6 .
C3 C4 C11 119.35(19) .
C3 C4 H4 120.3 .
C11 C4 H4 120.3 .
C6 C5 C12 119.5(2) .
C6 C5 H5 120.3 .
C12 C5 H5 120.3 .
C5 C6 C7 120.9(2) .
C5 C6 H6 119.6 .
C7 C6 H6 119.6 .
C8 C7 C6 121.5(2) .
C8 C7 H7 119.3 .
C6 C7 H7 119.3 .
C7 C8 C13 117.3(2) .
C7 C8 H8 121.3 .
C13 C8 H8 121.3 .
C10 N9 C13 107.93(14) .
C10 N9 C14 125.13(14) .
C13 N9 C14 125.26(15) .
C1 C10 N9 129.50(16) .
C1 C10 C11 121.61(16) .
N9 C10 C11 108.82(15) .
C4 C11 C10 119.06(18) .
C4 C11 C12 133.73(18) .
C10 C11 C12 107.16(15) .
C5 C12 C13 119.1(2) .
C5 C12 C11 133.82(19) .
C13 C12 C11 107.10(16) .
C8 C13 C12 121.78(19) .
C8 C13 N9 129.20(18) .
C12 C13 N9 108.98(16) .
C19 C14 C15 119.50(16) .
C19 C14 N9 121.16(16) .
C15 C14 N9 119.33(16) .
C16 C15 C14 120.05(18) .
C16 C15 H15 120.0 .
C14 C15 H15 120.0 .
C15 C16 C17 121.05(18) .
C15 C16 H16 119.5 .
C17 C16 H16 119.5 .
C18 C17 C16 118.21(16) .
C18 C17 C20 122.00(17) .
C16 C17 C20 119.79(17) .
C19 C18 C17 120.89(17) .
C19 C18 H18 119.6 .
C17 C18 H18 119.6 .
C14 C19 C18 120.29(16) .
C14 C19 H19 119.9 .
C18 C19 H19 119.9 .
C21 C20 C17 177.2(2) .
C20 C21 C22 177.8(2) .
C24 C22 C23 120.06(15) .
C24 C22 C21 120.19(16) .
C23 C22 C21 119.73(16) .
C24 C23 C22 117.44(16) 2_466
C24 C23 C25 121.10(17) 2_466
C22 C23 C25 121.45(16) .
C23 C24 C22 122.49(16) 2_466
C23 C24 H24 118.8 2_466
C22 C24 H24 118.8 .
C23 C25 H25A 109.5 .
C23 C25 H25B 109.5 .
H25A C25 H25B 109.5 .
C23 C25 H25C 109.5 .
H25A C25 H25C 109.5 .
H25B C25 H25C 109.5 .
C33 C31 C32 117.48(18) 2_556
C33 C31 C34 121.1(2) 2_556
C32 C31 C34 121.4(2) .
C33 C32 C31 121.19(19) .
C33 C32 H32 119.4 .
C31 C32 H32 119.4 .
C31 C33 C32 121.33(19) 2_556
C31 C33 H33 119.3 2_556
C32 C33 H33 119.3 .
C31 C34 H34A 109.5 .
C31 C34 H34B 109.5 .
H34A C34 H34B 109.5 .
C31 C34 H34C 109.5 .
H34A C34 H34C 109.5 .
H34B C34 H34C 109.5 .

loop_
_geom_bond_atom_site_label_1
_geom_bond_atom_site_label_2
_geom_bond_distance
_geom_bond_site_symmetry_2
C1 C2 1.379(2) .
C1 C10 1.384(2) .
C1 H1 0.9300 .
C2 C3 1.385(3) .
C2 H2 0.9300 .
C3 C4 1.369(3) .
C3 H3 0.9300 .
C4 C11 1.393(3) .
C4 H4 0.9300 .
C5 C6 1.363(3) .
C5 C12 1.393(3) .
C5 H5 0.9300 .
C6 C7 1.385(3) .
C6 H6 0.9300 .
C7 C8 1.384(3) .
C7 H7 0.9300 .
C8 C13 1.387(3) .
C8 H8 0.9300 .
N9 C10 1.397(2) .
N9 C13 1.402(2) .
N9 C14 1.422(2) .
C10 C11 1.405(2) .
C11 C12 1.438(3) .
C12 C13 1.399(2) .
C14 C19 1.377(2) .
C14 C15 1.388(2) .
C15 C16 1.374(2) .
C15 H15 0.9300 .
C16 C17 1.390(2) .
C16 H16 0.9300 .
C17 C18 1.389(2) .
C17 C20 1.444(2) .
C18 C19 1.378(2) .
C18 H18 0.9300 .
C19 H19 0.9300 .
C20 C21 1.178(2) .
C21 C22 1.441(2) .
C22 C24 1.389(2) .
C22 C23 1.404(2) .
C23 C24 1.384(2) 2_466
C23 C25 1.500(2) .
C24 H24 0.9300 .
C25 H25A 0.9600 .
C25 H25B 0.9600 .
C25 H25C 0.9600 .
C31 C33 1.374(3) 2_556
C31 C32 1.377(3) .
C31 C34 1.505(3) .
C32 C33 1.377(3) .
C32 H32 0.9300 .
C33 H33 0.9300 .
C34 H34A 0.9600 .
C34 H34B 0.9600 .
C34 H34C 0.9600 .

loop_
_geom_torsion_atom_site_label_1
_geom_torsion_atom_site_label_2
_geom_torsion_atom_site_label_3
_geom_torsion_atom_site_label_4
_geom_torsion
_geom_torsion_site_symmetry_1
_geom_torsion_site_symmetry_4
C10 C1 C2 C3 -0.3(3) . .
C1 C2 C3 C4 0.6(3) . .
C2 C3 C4 C11 -0.6(3) . .
C12 C5 C6 C7 0.6(4) . .
C5 C6 C7 C8 -1.1(4) . .
C6 C7 C8 C13 0.5(4) . .
C2 C1 C10 N9 176.73(17) . .
C2 C1 C10 C11 0.0(3) . .
C13 N9 C10 C1 -177.73(18) . .
C14 N9 C10 C1 -11.9(3) . .
C13 N9 C10 C11 -0.65(19) . .
C14 N9 C10 C11 165.14(16) . .
C3 C4 C11 C10 0.2(3) . .
C3 C4 C11 C12 -176.9(2) . .
C1 C10 C11 C4 0.0(3) . .
N9 C10 C11 C4 -177.31(16) . .
C1 C10 C11 C12 177.86(16) . .
N9 C10 C11 C12 0.51(19) . .
C6 C5 C12 C13 0.6(3) . .
C6 C5 C12 C11 -178.0(2) . .
C4 C11 C12 C5 -4.1(4) . .
C10 C11 C12 C5 178.5(2) . .
C4 C11 C12 C13 177.2(2) . .
C10 C11 C12 C13 -0.2(2) . .
C7 C8 C13 C12 0.7(3) . .
C7 C8 C13 N9 178.1(2) . .
C5 C12 C13 C8 -1.3(3) . .
C11 C12 C13 C8 177.64(18) . .
C5 C12 C13 N9 -179.13(17) . .
C11 C12 C13 N9 -0.2(2) . .
C10 N9 C13 C8 -177.1(2) . .
C14 N9 C13 C8 17.1(3) . .
C10 N9 C13 C12 0.5(2) . .
C14 N9 C13 C12 -165.22(16) . .
C10 N9 C14 C19 59.3(2) . .
C13 N9 C14 C19 -137.32(19) . .
C10 N9 C14 C15 -119.9(2) . .
C13 N9 C14 C15 43.4(3) . .
C19 C14 C15 C16 0.5(3) . .
N9 C14 C15 C16 179.77(17) . .
C14 C15 C16 C17 0.3(3) . .
C15 C16 C17 C18 -1.0(3) . .
C15 C16 C17 C20 179.07(18) . .
C16 C17 C18 C19 0.8(3) . .
C20 C17 C18 C19 -179.21(16) . .
C15 C14 C19 C18 -0.7(3) . .
N9 C14 C19 C18 -179.90(15) . .
C17 C18 C19 C14 0.0(3) . .
C24 C22 C23 C24 -0.3(3) . 2_466
C21 C22 C23 C24 178.00(16) . 2_466
C24 C22 C23 C25 -179.79(16) . .
C21 C22 C23 C25 -1.5(3) . .
C23 C22 C24 C23 0.3(3) . 2_466
C21 C22 C24 C23 -177.98(16) . 2_466
C33 C31 C32 C33 0.6(3) 2_556 .
C34 C31 C32 C33 -179.67(19) . .
C31 C32 C33 C31 -0.6(3) . 2_556
